data_4311959
loop_
_publ_author_name
'Theresa I. K\"uckmann'
'Ulrich Abram'

_publ_section_title
;
 Rhenium(V) Oxo Complexes with N-Heterocyclic Carbenes
;
_journal_name_full 'Inorganic Chemistry'
_journal_page_first 7068
_journal_page_last 7074
_journal_paper_doi 10.1021/ic0497578
_journal_volume 43
_journal_year 2004
_chemical_formula_moiety '[ReO(OMe)(tetramethylimidazolydene)4][PF6]2'
_chemical_formula_sum 'C29 H51 F12 N8 O2 P2 Re'
_chemical_formula_weight 1019.92
_chemical_name_common '[ReO(OMe)(tetramethylimidazolydene)4][PF6]2'
_chemical_name_systematic
;
Methoxytetrakis(1,3,4,5-tetramethylimidazol-2-ylidene)oxorhenium 
bis(hexafluorophosphate)
;
_space_group_IT_number 14
_symmetry_cell_setting monoclinic
_symmetry_space_group_name_Hall '-P 2ybc'
_symmetry_space_group_name_H-M 'P 1 21/c 1'
_atom_sites_solution_hydrogens geom
_atom_sites_solution_primary Patterson
_atom_sites_solution_secondary difmap
_audit_creation_method SHELXL-97
_cell_angle_alpha 90.00
_cell_angle_beta 99.03(5)
_cell_angle_gamma 90.00
_cell_formula_units_Z 4
_cell_length_a 8.459(4)
_cell_length_b 21.184(4)
_cell_length_c 23.314(14)
_cell_measurement_reflns_used 25
_cell_measurement_temperature 571(2)
_cell_measurement_theta_max 14.650
_cell_measurement_theta_min 6.256
_cell_volume 4126(3)
_computing_cell_refinement CAD4
_computing_data_collection CAD4
_computing_data_reduction HELENA
_computing_publication_material 'SHELXL-97 (Sheldrick, 1997)'
_computing_structure_refinement 'SHELXL-97 (Sheldrick, 1997)'
_computing_structure_solution 'SHELXS-97 (Sheldrick, 1997)'
_diffrn_ambient_temperature 571(2)
_diffrn_measured_fraction_theta_full 0.975
_diffrn_measured_fraction_theta_max 0.975
_diffrn_measurement_device_type 'CAD4 ENRAF NONIS'
_diffrn_measurement_method Omega-scans
_diffrn_radiation_monochromator graphite
_diffrn_radiation_source 'fine-focus sealed tube'
_diffrn_radiation_type MoK\a
_diffrn_radiation_wavelength 0.71073
_diffrn_reflns_av_R_equivalents 0.0772
_diffrn_reflns_av_sigmaI/netI 0.2158
_diffrn_reflns_limit_h_max 10
_diffrn_reflns_limit_h_min -1
_diffrn_reflns_limit_k_max 27
_diffrn_reflns_limit_k_min 0
_diffrn_reflns_limit_l_max 29
_diffrn_reflns_limit_l_min -29
_diffrn_reflns_number 10546
_diffrn_reflns_theta_full 26.97
_diffrn_reflns_theta_max 26.97
_diffrn_reflns_theta_min 3.02
_diffrn_standards_decay_% 0
_diffrn_standards_interval_count 400
_diffrn_standards_interval_time 400
_diffrn_standards_number 3
_exptl_absorpt_coefficient_mu 3.115
_exptl_absorpt_correction_T_max 0.9762
_exptl_absorpt_correction_T_min 0.8097
_exptl_absorpt_correction_type psi-scan
_exptl_crystal_colour red
_exptl_crystal_density_diffrn 1.642
_exptl_crystal_density_method 'not measured'
_exptl_crystal_description Block
_exptl_crystal_F_000 2040
_exptl_crystal_size_max 0.40
_exptl_crystal_size_mid 0.10
_exptl_crystal_size_min 0.10
_refine_diff_density_max 1.226
_refine_diff_density_min -0.709
_refine_diff_density_rms 0.136
_refine_ls_extinction_method none
_refine_ls_goodness_of_fit_ref 0.902
_refine_ls_hydrogen_treatment mixed
_refine_ls_matrix_type full
_refine_ls_number_parameters 596
_refine_ls_number_reflns 8759
_refine_ls_number_restraints 0
_refine_ls_restrained_S_all 0.902
_refine_ls_R_factor_all 0.1988
_refine_ls_R_factor_gt 0.0649
_refine_ls_shift/su_max 0.316
_refine_ls_shift/su_mean 0.018
_refine_ls_structure_factor_coef Fsqd
_refine_ls_weighting_details 'calc w=1/[\s^2^(Fo^2^)+(0.0562P)^2^+0.0000P] where P=(Fo^2^+2Fc^2^)/3'
_refine_ls_weighting_scheme calc
_refine_ls_wR_factor_gt 0.1074
_refine_ls_wR_factor_ref 0.1450
_reflns_number_gt 4018
_reflns_number_total 8759
_reflns_threshold_expression >2sigma(I)
_cod_data_source_file ic0497578rom20040224_091421_1.cif
_cod_data_source_block reomeomecarb
_cod_depositor_comments
;
The following automatic conversions were performed:
'_symmetry_cell_setting' value 'Monoclinic' changed to 'monoclinic'
according to '/home/saulius/struct/CIF-dictionaries/cif_core.dic'
dictionary named 'cif_core.dic' version 2.4.1 from 2010-06-29.

Automatic conversion script
Id: cif_fix_enum 1527 2010-12-29 10:47:43Z saulius 

The following automatic conversions were performed:

'_exptl_absorpt_correction_type' tag value 'Psi-scans' was replaced
with 'psi-scan' value.

Automatic conversion script
Id: cif_fix_values 1646 2011-03-28 12:23:43Z adriana 
;
_cod_database_code 4311959

loop_
_symmetry_equiv_pos_as_xyz
'x, y, z'
'-x, y+1/2, -z+1/2'
'-x, -y, -z'
'x, -y-1/2, z-1/2'

loop_
_atom_site_label
_atom_site_type_symbol
_atom_site_fract_x
_atom_site_fract_y
_atom_site_fract_z
_atom_site_U_iso_or_equiv
_atom_site_adp_type
_atom_site_occupancy
_atom_site_symmetry_multiplicity
_atom_site_calc_flag
_atom_site_refinement_flags
_atom_site_disorder_assembly
_atom_site_disorder_group
Re1 Re 0.47418(6) 0.13821(2) 0.764795(18) 0.04222(14) Uani 1 1 d . . .
O1 O 0.6359(8) 0.0906(4) 0.7817(3) 0.054(2) Uani 1 1 d . . .
O2 O 0.3020(8) 0.1940(3) 0.7469(3) 0.0443(18) Uani 1 1 d . . .
C100 C 0.1883(16) 0.2405(6) 0.7342(5) 0.080(4) Uani 1 1 d . . .
H10A H 0.1916 0.2682 0.7670 0.120 Uiso 1 1 calc R . .
H10B H 0.0842 0.2216 0.7255 0.120 Uiso 1 1 calc R . .
H10C H 0.2099 0.2643 0.7012 0.120 Uiso 1 1 calc R . .
C1 C 0.3333(13) 0.0807(5) 0.8155(4) 0.042(3) Uani 1 1 d . . .
N2 N 0.3829(11) 0.0530(4) 0.8680(3) 0.043(2) Uani 1 1 d . . .
C3 C 0.2610(15) 0.0179(5) 0.8862(5) 0.052(3) Uani 1 1 d . . .
C4 C 0.1329(15) 0.0244(5) 0.8464(5) 0.049(3) Uani 1 1 d . . .
N5 N 0.1809(11) 0.0630(4) 0.8037(3) 0.042(2) Uani 1 1 d . . .
C6 C 0.2844(15) -0.0181(5) 0.9419(4) 0.060(3) Uani 1 1 d . . .
H6A H 0.3921 -0.0124 0.9614 0.091 Uiso 1 1 calc R . .
H6B H 0.2653 -0.0622 0.9339 0.091 Uiso 1 1 calc R . .
H6C H 0.2109 -0.0030 0.9662 0.091 Uiso 1 1 calc R . .
C7 C -0.0287(15) -0.0016(6) 0.8442(6) 0.078(4) Uani 1 1 d . . .
H7A H -0.0946 0.0114 0.8088 0.117 Uiso 1 1 calc R . .
H7B H -0.0742 0.0136 0.8768 0.117 Uiso 1 1 calc R . .
H7C H -0.0231 -0.0468 0.8455 0.117 Uiso 1 1 calc R . .
C8 C 0.5438(16) 0.0605(5) 0.9027(5) 0.066(4) Uani 1 1 d . . .
H8A H 0.6087 0.0862 0.8816 0.099 Uiso 1 1 calc R . .
H8B H 0.5927 0.0198 0.9099 0.099 Uiso 1 1 calc R . .
H8C H 0.5345 0.0805 0.9390 0.099 Uiso 1 1 calc R . .
C9 C 0.0694(12) 0.0766(5) 0.7494(5) 0.059(3) Uani 1 1 d . . .
H9A H -0.0338 0.0590 0.7520 0.088 Uiso 1 1 calc R . .
H9B H 0.1101 0.0582 0.7170 0.088 Uiso 1 1 calc R . .
H9C H 0.0598 0.1215 0.7440 0.088 Uiso 1 1 calc R . .
C21 C 0.5588(13) 0.1958(4) 0.8421(4) 0.042(3) Uani 1 1 d . . .
N22 N 0.7102(10) 0.2135(4) 0.8619(4) 0.046(2) Uani 1 1 d . . .
C23 C 0.7207(14) 0.2507(6) 0.9115(5) 0.051(3) Uani 1 1 d . . .
C24 C 0.5678(16) 0.2551(5) 0.9221(4) 0.053(3) Uani 1 1 d . . .
N25 N 0.4726(11) 0.2221(4) 0.8803(3) 0.045(2) Uani 1 1 d . . .
C26 C 0.8717(15) 0.2762(6) 0.9424(5) 0.078(4) Uani 1 1 d . . .
H26A H 0.9583 0.2629 0.9231 0.116 Uiso 1 1 calc R . .
H26B H 0.8890 0.2609 0.9816 0.116 Uiso 1 1 calc R . .
H26C H 0.8665 0.3215 0.9426 0.116 Uiso 1 1 calc R . .
C27 C 0.5102(17) 0.2905(6) 0.9700(5) 0.073(4) Uani 1 1 d . . .
H27A H 0.3962 0.2861 0.9667 0.109 Uiso 1 1 calc R . .
H27B H 0.5369 0.3344 0.9675 0.109 Uiso 1 1 calc R . .
H27C H 0.5604 0.2739 1.0067 0.109 Uiso 1 1 calc R . .
C28 C 0.8525(13) 0.1956(6) 0.8364(5) 0.068(4) Uani 1 1 d . . .
H28A H 0.9460 0.2143 0.8586 0.102 Uiso 1 1 calc R . .
H28B H 0.8406 0.2103 0.7970 0.102 Uiso 1 1 calc R . .
H28C H 0.8635 0.1505 0.8371 0.102 Uiso 1 1 calc R . .
C29 C 0.2986(13) 0.2142(5) 0.8804(5) 0.055(3) Uani 1 1 d . . .
H29A H 0.2680 0.2369 0.9125 0.083 Uiso 1 1 calc R . .
H29B H 0.2746 0.1702 0.8840 0.083 Uiso 1 1 calc R . .
H29C H 0.2403 0.2302 0.8447 0.083 Uiso 1 1 calc R . .
C41 C 0.6100(13) 0.1968(5) 0.7119(4) 0.047(3) Uani 1 1 d . . .
N42 N 0.7015(12) 0.1751(5) 0.6740(4) 0.052(2) Uani 1 1 d . . .
C43 C 0.7735(17) 0.2272(8) 0.6486(5) 0.075(4) Uani 1 1 d . . .
C44 C 0.7286(16) 0.2789(7) 0.6721(6) 0.068(4) Uani 1 1 d . . .
N45 N 0.6286(11) 0.2607(4) 0.7119(4) 0.055(2) Uani 1 1 d . . .
C46 C 0.8754(19) 0.2161(9) 0.6022(6) 0.126(7) Uani 1 1 d . . .
H46A H 0.8820 0.1716 0.5951 0.189 Uiso 1 1 calc R . .
H46B H 0.9809 0.2325 0.6148 0.189 Uiso 1 1 calc R . .
H46C H 0.8284 0.2370 0.5671 0.189 Uiso 1 1 calc R . .
C47 C 0.765(2) 0.3459(6) 0.6634(7) 0.110(6) Uani 1 1 d . . .
H47A H 0.7123 0.3716 0.6885 0.165 Uiso 1 1 calc R . .
H47B H 0.7291 0.3574 0.6237 0.165 Uiso 1 1 calc R . .
H47C H 0.8789 0.3524 0.6725 0.165 Uiso 1 1 calc R . .
C48 C 0.7179(14) 0.1097(6) 0.6554(5) 0.071(4) Uani 1 1 d . . .
H48A H 0.7888 0.1083 0.6270 0.107 Uiso 1 1 calc R . .
H48B H 0.6148 0.0937 0.6385 0.107 Uiso 1 1 calc R . .
H48C H 0.7607 0.0844 0.6883 0.107 Uiso 1 1 calc R . .
C49 C 0.5570(16) 0.3054(5) 0.7479(5) 0.068(4) Uani 1 1 d . . .
H49A H 0.5887 0.3475 0.7397 0.103 Uiso 1 1 calc R . .
H49B H 0.5926 0.2960 0.7882 0.103 Uiso 1 1 calc R . .
H49C H 0.4425 0.3020 0.7397 0.103 Uiso 1 1 calc R . .
C61 C 0.3840(15) 0.0844(5) 0.6868(5) 0.056(3) Uani 1 1 d . . .
N62 N 0.3796(12) 0.0197(4) 0.6814(4) 0.057(3) Uani 1 1 d . . .
C63 C 0.3251(17) 0.0011(6) 0.6253(6) 0.070(4) Uani 1 1 d . . .
C64 C 0.2868(16) 0.0554(7) 0.5948(5) 0.065(4) Uani 1 1 d . . .
N65 N 0.3249(13) 0.1042(5) 0.6333(4) 0.064(3) Uani 1 1 d . . .
C66 C 0.3128(19) -0.0664(6) 0.6078(6) 0.101(5) Uani 1 1 d . . .
H66A H 0.3530 -0.0925 0.6406 0.152 Uiso 1 1 calc R . .
H66B H 0.3747 -0.0736 0.5773 0.152 Uiso 1 1 calc R . .
H66C H 0.2028 -0.0768 0.5943 0.152 Uiso 1 1 calc R . .
C67 C 0.222(2) 0.0620(8) 0.5338(6) 0.119(6) Uani 1 1 d . . .
H67A H 0.2043 0.1058 0.5246 0.178 Uiso 1 1 calc R . .
H67B H 0.1217 0.0397 0.5257 0.178 Uiso 1 1 calc R . .
H67C H 0.2955 0.0447 0.5107 0.178 Uiso 1 1 calc R . .
C68 C 0.4353(16) -0.0245(5) 0.7288(5) 0.069(4) Uani 1 1 d . . .
H68A H 0.4677 -0.0013 0.7641 0.104 Uiso 1 1 calc R . .
H68B H 0.5246 -0.0482 0.7194 0.104 Uiso 1 1 calc R . .
H68C H 0.3502 -0.0529 0.7339 0.104 Uiso 1 1 calc R . .
C69 C 0.3152(15) 0.1686(5) 0.6122(5) 0.058(3) Uani 1 1 d . . .
H69A H 0.2703 0.1689 0.5717 0.088 Uiso 1 1 calc R . .
H69B H 0.4205 0.1867 0.6172 0.088 Uiso 1 1 calc R . .
H69C H 0.2484 0.1929 0.6336 0.088 Uiso 1 1 calc R . .
P1 P 0.2551(6) 0.14739(18) 0.0614(2) 0.0803(12) Uani 1 1 d . . .
F1 F 0.400(3) 0.1398(19) 0.0330(13) 0.143(15) Uani 0.50 1 d P . .
F2 F 0.175(6) 0.167(2) 0.1174(17) 0.17(2) Uani 0.50 1 d P . .
F3 F 0.398(3) 0.1880(14) 0.0858(14) 0.117(12) Uani 0.50 1 d P . .
F4 F 0.191(2) 0.2172(9) 0.0294(10) 0.068(5) Uani 0.50 1 d P . .
F5 F 0.361(4) 0.0972(16) 0.1082(16) 0.135(12) Uani 0.50 1 d P . .
F6 F 0.203(6) 0.1960(14) 0.032(2) 0.23(2) Uani 0.50 1 d P . .
F7 F 0.281(4) 0.0808(12) 0.0780(17) 0.124(11) Uani 0.50 1 d P . .
F8 F 0.092(5) 0.1434(18) 0.081(3) 0.20(2) Uani 0.50 1 d P . .
F9 F 0.342(6) 0.1324(12) 0.0067(13) 0.146(18) Uani 0.50 1 d P . .
F10 F 0.336(9) 0.179(2) 0.1119(13) 0.24(3) Uani 0.50 1 d P . .
F11 F 0.132(5) 0.094(2) 0.0447(13) 0.158(16) Uani 0.50 1 d P . .
F12 F 0.151(5) 0.1243(15) 0.001(2) 0.202(16) Uani 0.50 1 d P . .
P2 P 0.1486(8) 0.0881(2) 0.3423(2) 0.0918(14) Uani 1 1 d . . .
F21 F 0.141(6) 0.1241(15) 0.4000(19) 0.129(13) Uani 0.50 1 d P . .
F22 F 0.051(4) 0.0347(14) 0.3656(16) 0.129(9) Uani 0.50 1 d P . .
F23 F 0.037(5) 0.1535(10) 0.3300(17) 0.121(13) Uani 0.50 1 d P . .
F24 F -0.023(4) 0.056(2) 0.315(2) 0.185(18) Uani 0.50 1 d P . .
F25 F 0.173(4) 0.095(2) 0.2734(10) 0.168(11) Uani 0.50 1 d P . .
F26 F 0.199(5) 0.0418(17) 0.2993(14) 0.154(17) Uani 0.50 1 d P . .
F27 F 0.312(4) 0.1369(17) 0.3380(15) 0.100(8) Uani 0.50 1 d P . .
F28 F 0.308(3) 0.0472(16) 0.3874(14) 0.139(12) Uani 0.50 1 d P . .
F29 F 0.259(5) 0.124(2) 0.345(3) 0.23(3) Uani 0.50 1 d P . .
F30 F 0.226(6) 0.0309(13) 0.343(3) 0.20(2) Uani 0.50 1 d P . .
F31 F 0.089(8) 0.091(2) 0.3980(15) 0.22(3) Uani 0.50 1 d P . .
F32 F 0.028(5) 0.114(3) 0.3086(16) 0.186(18) Uani 0.50 1 d P . .

loop_
_atom_site_aniso_label
_atom_site_aniso_U_11
_atom_site_aniso_U_22
_atom_site_aniso_U_33
_atom_site_aniso_U_23
_atom_site_aniso_U_13
_atom_site_aniso_U_12
Re1 0.0522(3) 0.0353(2) 0.0423(2) 0.0038(3) 0.01687(17) 0.0016(3)
O1 0.045(5) 0.059(5) 0.057(5) -0.001(4) 0.001(4) 0.012(4)
O2 0.053(5) 0.031(4) 0.050(4) 0.015(3) 0.010(4) 0.005(4)
C100 0.075(10) 0.090(10) 0.076(9) 0.004(8) 0.016(8) 0.032(9)
C1 0.044(7) 0.045(6) 0.035(6) 0.007(5) 0.003(5) -0.003(6)
N2 0.053(6) 0.035(5) 0.041(5) 0.008(4) 0.005(5) 0.004(5)
C3 0.068(9) 0.030(6) 0.063(7) 0.008(5) 0.030(7) 0.003(6)
C4 0.054(8) 0.037(6) 0.059(7) 0.010(5) 0.019(7) -0.002(6)
N5 0.051(6) 0.038(5) 0.041(5) 0.004(4) 0.017(5) 0.004(5)
C6 0.080(9) 0.061(8) 0.042(6) 0.005(6) 0.015(6) -0.004(7)
C7 0.060(9) 0.090(10) 0.088(9) 0.028(8) 0.020(8) -0.010(8)
C8 0.089(10) 0.054(8) 0.050(7) 0.019(6) 0.002(7) -0.008(7)
C9 0.047(8) 0.058(8) 0.072(8) 0.006(6) 0.011(7) 0.007(6)
C21 0.041(7) 0.033(6) 0.052(6) 0.012(5) 0.007(6) 0.004(5)
N22 0.029(5) 0.056(6) 0.057(6) 0.012(5) 0.015(5) -0.002(5)
C23 0.042(7) 0.063(8) 0.052(7) -0.001(6) 0.018(6) -0.014(6)
C24 0.079(9) 0.049(7) 0.029(6) -0.001(5) 0.002(6) -0.012(7)
N25 0.043(6) 0.057(6) 0.041(5) 0.004(4) 0.022(5) 0.000(5)
C26 0.070(10) 0.094(11) 0.070(9) -0.003(8) 0.014(8) -0.026(8)
C27 0.105(11) 0.071(9) 0.051(7) -0.007(6) 0.038(7) -0.007(8)
C28 0.049(8) 0.082(9) 0.078(8) 0.011(7) 0.024(7) -0.001(7)
C29 0.057(8) 0.058(7) 0.055(7) 0.002(6) 0.022(6) 0.006(6)
C41 0.054(7) 0.045(7) 0.045(6) 0.000(5) 0.016(6) 0.002(6)
N42 0.059(7) 0.062(6) 0.038(5) 0.004(5) 0.018(5) 0.006(6)
C43 0.085(11) 0.101(12) 0.043(7) -0.002(8) 0.025(7) -0.046(10)
C44 0.065(9) 0.077(10) 0.064(8) 0.012(7) 0.017(7) -0.036(8)
N45 0.052(6) 0.050(6) 0.063(6) 0.003(5) 0.010(5) -0.019(5)
C46 0.131(15) 0.185(19) 0.073(10) 0.019(11) 0.054(11) -0.049(14)
C47 0.126(14) 0.074(11) 0.133(13) 0.020(9) 0.033(12) -0.056(10)
C48 0.044(8) 0.112(11) 0.062(8) -0.020(8) 0.022(7) -0.007(7)
C49 0.094(11) 0.045(7) 0.072(9) 0.003(6) 0.029(8) 0.002(7)
C61 0.083(9) 0.037(6) 0.061(7) 0.007(5) 0.051(7) 0.001(6)
N62 0.068(7) 0.045(6) 0.068(7) 0.006(5) 0.038(6) -0.002(5)
C63 0.081(11) 0.059(8) 0.072(9) -0.028(7) 0.020(8) -0.014(8)
C64 0.074(10) 0.080(10) 0.044(7) -0.016(7) 0.015(7) -0.011(8)
N65 0.079(8) 0.067(7) 0.052(6) -0.002(5) 0.030(6) -0.005(6)
C66 0.116(13) 0.075(11) 0.117(12) -0.040(9) 0.029(11) -0.026(10)
C67 0.151(16) 0.122(15) 0.076(10) -0.022(10) -0.003(11) -0.016(13)
C68 0.102(10) 0.028(6) 0.083(9) 0.006(6) 0.033(8) 0.001(7)
C69 0.072(9) 0.060(8) 0.047(7) 0.003(6) 0.020(7) -0.005(7)
P1 0.106(3) 0.046(2) 0.101(3) -0.003(2) 0.057(3) 0.003(2)
F1 0.080(14) 0.26(4) 0.10(2) -0.02(2) 0.045(14) 0.06(2)
F2 0.25(5) 0.14(3) 0.16(3) -0.030(18) 0.16(3) 0.00(3)
F3 0.090(15) 0.108(18) 0.13(3) 0.03(2) -0.054(18) -0.031(15)
F4 0.069(11) 0.030(11) 0.101(13) 0.031(9) -0.001(10) 0.023(9)
F5 0.12(2) 0.10(2) 0.18(3) 0.043(18) -0.009(18) -0.012(17)
F6 0.37(5) 0.08(2) 0.29(4) 0.11(2) 0.17(4) 0.13(3)
F7 0.13(3) 0.054(15) 0.20(4) 0.055(19) 0.07(3) 0.005(17)
F8 0.16(3) 0.11(3) 0.39(7) 0.05(4) 0.19(4) 0.03(3)
F9 0.31(6) 0.061(12) 0.094(19) -0.002(13) 0.13(3) 0.01(2)
F10 0.49(9) 0.17(4) 0.065(18) -0.03(2) 0.02(3) 0.13(5)
F11 0.13(3) 0.21(4) 0.13(2) -0.03(2) 0.01(2) -0.13(3)
F12 0.16(3) 0.11(3) 0.34(5) -0.08(3) 0.05(3) -0.02(2)
P2 0.098(4) 0.076(3) 0.109(4) -0.040(3) 0.039(3) -0.023(3)
F21 0.18(2) 0.09(2) 0.14(3) -0.037(18) 0.076(19) -0.010(19)
F22 0.13(2) 0.12(2) 0.16(2) -0.02(2) 0.07(2) -0.048(18)
F23 0.13(2) 0.067(14) 0.18(3) -0.007(13) 0.06(2) 0.015(13)
F24 0.13(3) 0.15(3) 0.28(5) -0.09(3) 0.04(3) -0.09(2)
F25 0.18(3) 0.22(3) 0.114(19) 0.01(2) 0.079(19) -0.02(3)
F26 0.25(4) 0.13(3) 0.11(2) -0.029(19) 0.10(3) -0.09(3)
F27 0.07(2) 0.067(12) 0.168(18) -0.002(13) 0.039(15) -0.045(14)
F28 0.088(18) 0.15(3) 0.18(3) 0.044(19) 0.028(17) 0.022(16)
F29 0.07(2) 0.11(4) 0.52(9) -0.10(4) 0.07(3) -0.03(2)
F30 0.22(5) 0.060(17) 0.34(7) 0.06(3) 0.09(5) 0.09(2)
F31 0.39(8) 0.20(5) 0.07(2) 0.02(3) 0.05(3) 0.11(5)
F32 0.12(3) 0.30(6) 0.12(3) 0.05(4) -0.03(2) -0.01(5)

loop_
_atom_type_symbol
_atom_type_description
_atom_type_scat_dispersion_real
_atom_type_scat_dispersion_imag
_atom_type_scat_source
C C 0.0033 0.0016 'International Tables Vol C Tables 4.2.6.8 and 6.1.1.4'
H H 0.0000 0.0000 'International Tables Vol C Tables 4.2.6.8 and 6.1.1.4'
F F 0.0171 0.0103 'International Tables Vol C Tables 4.2.6.8 and 6.1.1.4'
N N 0.0061 0.0033 'International Tables Vol C Tables 4.2.6.8 and 6.1.1.4'
O O 0.0106 0.0060 'International Tables Vol C Tables 4.2.6.8 and 6.1.1.4'
P P 0.1023 0.0942 'International Tables Vol C Tables 4.2.6.8 and 6.1.1.4'
Re Re -1.0185 7.2310 'International Tables Vol C Tables 4.2.6.8 and 6.1.1.4'

loop_
_geom_angle_atom_site_label_1
_geom_angle_atom_site_label_2
_geom_angle_atom_site_label_3
_geom_angle
_geom_angle_site_symmetry_1
_geom_angle_site_symmetry_3
_geom_angle_publ_flag
O1 Re1 O2 177.3(3) . . ?
O1 Re1 C61 92.7(4) . . ?
O2 Re1 C61 89.2(4) . . ?
O1 Re1 C1 91.8(4) . . ?
O2 Re1 C1 90.1(3) . . ?
C61 Re1 C1 90.6(4) . . ?
O1 Re1 C21 89.6(4) . . ?
O2 Re1 C21 88.5(3) . . ?
C61 Re1 C21 177.6(4) . . ?
C1 Re1 C21 90.0(4) . . ?
O1 Re1 C41 89.6(4) . . ?
O2 Re1 C41 88.6(3) . . ?
C61 Re1 C41 88.4(4) . . ?
C1 Re1 C41 178.4(4) . . ?
C21 Re1 C41 90.9(4) . . ?
C100 O2 Re1 173.4(8) . . ?
N5 C1 N2 102.5(9) . . ?
N5 C1 Re1 129.8(7) . . ?
N2 C1 Re1 127.7(8) . . ?
C1 N2 C3 111.4(10) . . ?
C1 N2 C8 124.8(9) . . ?
C3 N2 C8 123.7(9) . . ?
C4 C3 N2 107.3(9) . . ?
C4 C3 C6 130.4(11) . . ?
N2 C3 C6 122.3(11) . . ?
C3 C4 N5 105.3(10) . . ?
C3 C4 C7 130.0(11) . . ?
N5 C4 C7 124.7(11) . . ?
C1 N5 C4 113.5(9) . . ?
C1 N5 C9 126.0(9) . . ?
C4 N5 C9 120.3(9) . . ?
N25 C21 N22 104.0(9) . . ?
N25 C21 Re1 128.8(8) . . ?
N22 C21 Re1 127.3(8) . . ?
C21 N22 C23 112.1(9) . . ?
C21 N22 C28 125.7(10) . . ?
C23 N22 C28 122.1(9) . . ?
C24 C23 N22 104.5(10) . . ?
C24 C23 C26 131.9(11) . . ?
N22 C23 C26 123.6(11) . . ?
C23 C24 N25 108.1(10) . . ?
C23 C24 C27 127.1(11) . . ?
N25 C24 C27 124.8(12) . . ?
C21 N25 C24 111.3(9) . . ?
C21 N25 C29 126.3(9) . . ?
C24 N25 C29 122.3(9) . . ?
N42 C41 N45 105.2(10) . . ?
N42 C41 Re1 125.6(8) . . ?
N45 C41 Re1 129.1(8) . . ?
C41 N42 C43 109.6(10) . . ?
C41 N42 C48 127.5(10) . . ?
C43 N42 C48 122.7(10) . . ?
C44 C43 N42 107.6(11) . . ?
C44 C43 C46 132.0(14) . . ?
N42 C43 C46 120.4(14) . . ?
C43 C44 N45 106.9(11) . . ?
C43 C44 C47 132.0(13) . . ?
N45 C44 C47 121.1(14) . . ?
C41 N45 C44 110.7(11) . . ?
C41 N45 C49 125.9(10) . . ?
C44 N45 C49 123.4(11) . . ?
N65 C61 N62 103.2(10) . . ?
N65 C61 Re1 130.1(8) . . ?
N62 C61 Re1 126.7(8) . . ?
C63 N62 C61 111.8(10) . . ?
C63 N62 C68 123.6(10) . . ?
C61 N62 C68 124.5(10) . . ?
C64 C63 N62 105.7(11) . . ?
C64 C63 C66 131.9(13) . . ?
N62 C63 C66 122.4(13) . . ?
C63 C64 N65 106.4(11) . . ?
C63 C64 C67 127.9(13) . . ?
N65 C64 C67 125.7(13) . . ?
C61 N65 C64 112.8(11) . . ?
C61 N65 C69 127.4(10) . . ?
C64 N65 C69 119.4(10) . . ?
F6 P1 F10 98(3) . . ?
F6 P1 F7 160(3) . . ?
F10 P1 F7 102(2) . . ?
F6 P1 F1 95(3) . . ?
F10 P1 F1 96(3) . . ?
F7 P1 F1 85.2(19) . . ?
F6 P1 F8 87(3) . . ?
F10 P1 F8 97(3) . . ?
F7 P1 F8 88.3(18) . . ?
F1 P1 F8 167(3) . . ?
F6 P1 F3 86(3) . . ?
F10 P1 F3 35(2) . . ?
F7 P1 F3 111.7(19) . . ?
F1 P1 F3 64.5(18) . . ?
F8 P1 F3 129(2) . . ?
F6 P1 F11 107(3) . . ?
F10 P1 F11 140(3) . . ?
F7 P1 F11 55.4(17) . . ?
F1 P1 F11 112(2) . . ?
F8 P1 F11 55.0(19) . . ?
F3 P1 F11 167(2) . . ?
F6 P1 F9 84(2) . . ?
F10 P1 F9 122(3) . . ?
F7 P1 F9 87.3(16) . . ?
F1 P1 F9 27.4(18) . . ?
F8 P1 F9 141(3) . . ?
F3 P1 F9 88.6(19) . . ?
F11 P1 F9 91.7(19) . . ?
F6 P1 F2 94(3) . . ?
F10 P1 F2 55(3) . . ?
F7 P1 F2 95(2) . . ?
F1 P1 F2 150(2) . . ?
F8 P1 F2 42(2) . . ?
F3 P1 F2 88(2) . . ?
F11 P1 F2 92.1(18) . . ?
F9 P1 F2 176(2) . . ?
F6 P1 F12 72(3) . . ?
F10 P1 F12 169(2) . . ?
F7 P1 F12 89(2) . . ?
F1 P1 F12 87.3(17) . . ?
F8 P1 F12 81(3) . . ?
F3 P1 F12 142(2) . . ?
F11 P1 F12 45.9(15) . . ?
F9 P1 F12 60.0(17) . . ?
F2 P1 F12 123(2) . . ?
F6 P1 F5 164(3) . . ?
F10 P1 F5 68(2) . . ?
F7 P1 F5 34.8(14) . . ?
F1 P1 F5 80.2(19) . . ?
F8 P1 F5 101(2) . . ?
F3 P1 F5 78.7(14) . . ?
F11 P1 F5 88.4(17) . . ?
F9 P1 F5 97(2) . . ?
F2 P1 F5 83(2) . . ?
F12 P1 F5 122.5(17) . . ?
F6 P1 F4 6(3) . . ?
F10 P1 F4 91.7(19) . . ?
F7 P1 F4 166.1(18) . . ?
F1 P1 F4 97.3(17) . . ?
F8 P1 F4 86.4(17) . . ?
F3 P1 F4 81.5(12) . . ?
F11 P1 F4 111(2) . . ?
F9 P1 F4 88.7(14) . . ?
F2 P1 F4 89(2) . . ?
F12 P1 F4 77.8(15) . . ?
F5 P1 F4 159.1(13) . . ?
F9 F1 P1 85(4) . . ?
F9 F1 F3 133(5) . . ?
P1 F1 F3 58.7(12) . . ?
F8 F2 F10 120(4) . . ?
F8 F2 P1 64(3) . . ?
F10 F2 P1 56.0(18) . . ?
F10 F3 P1 68(4) . . ?
F10 F3 F1 118(5) . . ?
P1 F3 F1 56.9(14) . . ?
F7 F5 P1 61(3) . . ?
F7 F5 F10 109(4) . . ?
P1 F5 F10 49.3(16) . . ?
P1 F6 F12 64(2) . . ?
F5 F7 F11 143(5) . . ?
F5 F7 P1 84(3) . . ?
F11 F7 P1 64.7(17) . . ?
F2 F8 F11 126(5) . . ?
F2 F8 P1 74(3) . . ?
F11 F8 P1 63.1(17) . . ?
F1 F9 P1 68(3) . . ?
F1 F9 F12 128(4) . . ?
P1 F9 F12 60.5(19) . . ?
F3 F10 P1 78(3) . . ?
F3 F10 F2 142(5) . . ?
P1 F10 F2 69(3) . . ?
F3 F10 F5 95(5) . . ?
P1 F10 F5 63(2) . . ?
F2 F10 F5 87(4) . . ?
F12 F11 F7 110(3) . . ?
F12 F11 F8 101(5) . . ?
F7 F11 F8 96(3) . . ?
F12 F11 P1 70(2) . . ?
F7 F11 P1 59.9(13) . . ?
F8 F11 P1 61.9(17) . . ?
F11 F12 F9 104(4) . . ?
F11 F12 P1 64(3) . . ?
F9 F12 P1 59.4(15) . . ?
F11 F12 F6 99(4) . . ?
F9 F12 F6 71(2) . . ?
P1 F12 F6 44.8(16) . . ?
F29 P2 F32 108(4) . . ?
F29 P2 F30 101(3) . . ?
F32 P2 F30 134(3) . . ?
F29 P2 F31 108(4) . . ?
F32 P2 F31 100(3) . . ?
F30 P2 F31 105(3) . . ?
F29 P2 F26 98(3) . . ?
F32 P2 F26 98(3) . . ?
F30 P2 F26 41.3(18) . . ?
F31 P2 F26 141(2) . . ?
F29 P2 F21 78(4) . . ?
F32 P2 F21 101(3) . . ?
F30 P2 F21 121(3) . . ?
F31 P2 F21 32(3) . . ?
F26 P2 F21 161(3) . . ?
F29 P2 F22 154(4) . . ?
F32 P2 F22 96(2) . . ?
F30 P2 F22 68(2) . . ?
F31 P2 F22 56(2) . . ?
F26 P2 F22 88.8(16) . . ?
F21 P2 F22 87.6(17) . . ?
F29 P2 F24 156(4) . . ?
F32 P2 F24 51(2) . . ?
F30 P2 F24 92(3) . . ?
F31 P2 F24 87(3) . . ?
F26 P2 F24 78.4(19) . . ?
F21 P2 F24 113(2) . . ?
F22 P2 F24 49.4(15) . . ?
F29 P2 F25 77(3) . . ?
F32 P2 F25 65(2) . . ?
F30 P2 F25 88(2) . . ?
F31 P2 F25 165(2) . . ?
F26 P2 F25 47.7(14) . . ?
F21 P2 F25 145(2) . . ?
F22 P2 F25 124(2) . . ?
F24 P2 F25 84(2) . . ?
F29 P2 F23 84(3) . . ?
F32 P2 F23 36(2) . . ?
F30 P2 F23 170(3) . . ?
F31 P2 F23 82(2) . . ?
F26 P2 F23 129(2) . . ?
F21 P2 F23 69.2(19) . . ?
F22 P2 F23 110.3(17) . . ?
F24 P2 F23 80.3(17) . . ?
F25 P2 F23 84.9(18) . . ?
F29 P2 F27 6(4) . . ?
F32 P2 F27 106(3) . . ?
F30 P2 F27 98(2) . . ?
F31 P2 F27 115(3) . . ?
F26 P2 F27 92.2(19) . . ?
F21 P2 F27 84.3(17) . . ?
F22 P2 F27 157.7(19) . . ?
F24 P2 F27 152(3) . . ?
F25 P2 F27 71(2) . . ?
F23 P2 F27 86.0(18) . . ?
F29 P2 F28 76(3) . . ?
F32 P2 F28 176(3) . . ?
F30 P2 F28 42(2) . . ?
F31 P2 F28 80(2) . . ?
F26 P2 F28 79(2) . . ?
F21 P2 F28 82(2) . . ?
F22 P2 F28 80.4(17) . . ?
F24 P2 F28 125(2) . . ?
F25 P2 F28 114.5(16) . . ?
F23 P2 F28 148.1(17) . . ?
F27 P2 F28 77.9(16) . . ?
F31 F21 P2 68(5) . . ?
F31 F21 F29 108(6) . . ?
P2 F21 F29 41.8(19) . . ?
F24 F22 F31 103(3) . . ?
F24 F22 P2 68.7(19) . . ?
F31 F22 P2 59(2) . . ?
F24 F22 F30 93(3) . . ?
F31 F22 F30 94(3) . . ?
P2 F22 F30 50.8(12) . . ?
F32 F23 P2 51(3) . . ?
F32 F24 F22 108(3) . . ?
F32 F24 P2 51.3(17) . . ?
F22 F24 P2 61.9(18) . . ?
F26 F25 F32 93(3) . . ?
F26 F25 P2 60.1(15) . . ?
F32 F25 P2 46.8(12) . . ?
F30 F26 F25 131(4) . . ?
F30 F26 P2 62(2) . . ?
F25 F26 P2 72(2) . . ?
F29 F27 P2 14(9) . . ?
F30 F28 P2 49.9(16) . . ?
F27 F29 P2 160(10) . . ?
F27 F29 F21 139(10) . . ?
P2 F29 F21 60(3) . . ?
F26 F30 F28 143(6) . . ?
F26 F30 P2 76(3) . . ?
F28 F30 P2 88(3) . . ?
F26 F30 F22 104(4) . . ?
F28 F30 F22 97(4) . . ?
P2 F30 F22 60.7(18) . . ?
F21 F31 F22 145(7) . . ?
F21 F31 P2 80(6) . . ?
F22 F31 P2 65.1(19) . . ?
F23 F32 F24 139(6) . . ?
F23 F32 P2 93(4) . . ?
F24 F32 P2 78(3) . . ?
F23 F32 F25 117(5) . . ?
F24 F32 F25 97(4) . . ?
P2 F32 F25 68(2) . . ?

loop_
_geom_bond_atom_site_label_1
_geom_bond_atom_site_label_2
_geom_bond_distance
_geom_bond_site_symmetry_2
_geom_bond_publ_flag
Re1 O1 1.695(7) . ?
Re1 O2 1.872(7) . ?
Re1 C61 2.181(12) . ?
Re1 C1 2.178(10) . ?
Re1 C21 2.201(10) . ?
Re1 C41 2.197(11) . ?
O2 C100 1.376(12) . ?
C1 N5 1.329(12) . ?
C1 N2 1.363(11) . ?
N2 C3 1.389(13) . ?
N2 C8 1.478(14) . ?
C3 C4 1.318(15) . ?
C3 C6 1.493(14) . ?
C4 N5 1.395(12) . ?
C4 C7 1.468(16) . ?
N5 C9 1.484(12) . ?
C21 N25 1.355(12) . ?
C21 N22 1.345(12) . ?
N22 C23 1.391(13) . ?
N22 C28 1.473(13) . ?
C23 C24 1.357(16) . ?
C23 C26 1.466(15) . ?
C24 N25 1.357(12) . ?
C24 C27 1.489(15) . ?
N25 C29 1.482(13) . ?
C41 N42 1.343(13) . ?
C41 N45 1.364(13) . ?
N42 C43 1.432(14) . ?
N42 C48 1.464(13) . ?
C43 C44 1.308(18) . ?
C43 C46 1.504(17) . ?
C44 N45 1.404(14) . ?
C44 C47 1.473(16) . ?
N45 C49 1.458(13) . ?
C61 N65 1.335(13) . ?
C61 N62 1.376(13) . ?
N62 C63 1.374(14) . ?
N62 C68 1.467(13) . ?
C63 C64 1.365(17) . ?
C63 C66 1.486(16) . ?
C64 N65 1.374(14) . ?
C64 C67 1.450(16) . ?
N65 C69 1.449(13) . ?
P1 F6 1.27(3) . ?
P1 F10 1.43(4) . ?
P1 F7 1.47(2) . ?
P1 F1 1.49(2) . ?
P1 F8 1.52(3) . ?
P1 F3 1.52(2) . ?
P1 F11 1.54(2) . ?
P1 F9 1.60(3) . ?
P1 F2 1.62(3) . ?
P1 F12 1.62(4) . ?
P1 F5 1.68(3) . ?
P1 F4 1.706(18) . ?
F1 F9 0.74(5) . ?
F1 F3 1.60(4) . ?
F2 F8 1.13(6) . ?
F2 F10 1.41(7) . ?
F3 F10 0.88(6) . ?
F5 F7 0.96(4) . ?
F5 F10 1.75(5) . ?
F6 F12 1.72(5) . ?
F7 F11 1.40(4) . ?
F8 F11 1.41(5) . ?
F9 F12 1.61(5) . ?
F11 F12 1.23(5) . ?
P2 F29 1.19(3) . ?
P2 F32 1.31(3) . ?
P2 F30 1.38(2) . ?
P2 F31 1.47(4) . ?
P2 F26 1.51(3) . ?
P2 F21 1.56(4) . ?
P2 F22 1.55(2) . ?
P2 F24 1.64(3) . ?
P2 F25 1.66(2) . ?
P2 F23 1.67(3) . ?
P2 F27 1.74(2) . ?
P2 F28 1.80(3) . ?
F21 F31 0.84(7) . ?
F21 F29 1.75(8) . ?
F22 F24 1.33(4) . ?
F22 F31 1.41(5) . ?
F22 F30 1.65(5) . ?
F23 F32 0.98(5) . ?
F24 F32 1.30(5) . ?
F25 F26 1.29(4) . ?
F25 F32 1.63(5) . ?
F26 F30 1.03(4) . ?
F27 F29 0.58(4) . ?
F28 F30 1.21(5) . ?
